data_7154945
loop_
_publ_author_name
'Sarkar, Rajib'
'Mukhopadhyay, Chhanda'

_publ_section_title
;
 Cross-dehydrogenative regioselective Csp(3)-Csp(2) coupling of
 enamino-ketones followed by rearrangement: an amazing formation route to
 acridine-1,8-dione derivatives.
;
_journal_issue 9
_journal_name_full 'Organic &amp; biomolecular chemistry'
_journal_page_first 2706
_journal_page_last 2715
_journal_paper_doi 10.1039/c5ob02655e
_journal_volume 14
_journal_year 2016
_chemical_formula_moiety 'C21 H22 Cl N O2'
_chemical_formula_sum 'C21 H22 Cl N O2'
_chemical_formula_weight 355.85
_chemical_name_systematic
; 
 ? 
;
_space_group_IT_number 14
_symmetry_cell_setting monoclinic
_symmetry_space_group_name_Hall '-P 2ybc'
_symmetry_space_group_name_H-M 'P 1 21/c 1'
_atom_sites_solution_hydrogens geom
_atom_sites_solution_primary direct
_atom_sites_solution_secondary difmap
_audit_creation_method SHELXL-97
_audit_update_record
;
2015-11-27 deposited with the CCDC.
2016-01-27 downloaded from the CCDC.
;
_cell_angle_alpha 90.00
_cell_angle_beta 92.530(3)
_cell_angle_gamma 90.00
_cell_formula_units_Z 4
_cell_length_a 7.1242(17)
_cell_length_b 16.492(4)
_cell_length_c 15.175(4)
_cell_measurement_reflns_used 6620
_cell_measurement_temperature 296(2)
_cell_measurement_theta_max 22.70
_cell_measurement_theta_min 1.82
_cell_volume 1781.2(8)
_computing_structure_refinement 'SHELXL-97 (Sheldrick, 2008)'
_computing_structure_solution 'SHELXS-97 (Sheldrick, 2008)'
_diffrn_ambient_temperature 296(2)
_diffrn_measured_fraction_theta_full 0.944
_diffrn_measured_fraction_theta_max 0.944
_diffrn_measurement_device_type 'CCD area detector'
_diffrn_radiation_monochromator graphite
_diffrn_radiation_source 'fine-focus sealed tube'
_diffrn_radiation_type MoK\a
_diffrn_radiation_wavelength 0.71073
_diffrn_reflns_av_R_equivalents 0.0422
_diffrn_reflns_av_sigmaI/netI 0.0452
_diffrn_reflns_limit_h_max 6
_diffrn_reflns_limit_h_min -7
_diffrn_reflns_limit_k_max 17
_diffrn_reflns_limit_k_min -17
_diffrn_reflns_limit_l_max 15
_diffrn_reflns_limit_l_min -16
_diffrn_reflns_number 6620
_diffrn_reflns_theta_full 22.70
_diffrn_reflns_theta_max 22.70
_diffrn_reflns_theta_min 1.82
_exptl_absorpt_coefficient_mu 0.229
_exptl_crystal_colour colorless
_exptl_crystal_density_diffrn 1.327
_exptl_crystal_density_method 'not measured'
_exptl_crystal_description rectangular
_exptl_crystal_F_000 752
_exptl_crystal_size_max 0.32
_exptl_crystal_size_mid 0.30
_exptl_crystal_size_min 0.27
_refine_diff_density_max 0.192
_refine_diff_density_min -0.230
_refine_diff_density_rms 0.041
_refine_ls_extinction_method none
_refine_ls_goodness_of_fit_ref 0.950
_refine_ls_hydrogen_treatment mixed
_refine_ls_matrix_type full
_refine_ls_number_parameters 228
_refine_ls_number_reflns 2259
_refine_ls_number_restraints 0
_refine_ls_restrained_S_all 0.950
_refine_ls_R_factor_all 0.0557
_refine_ls_R_factor_gt 0.0414
_refine_ls_shift/su_max 0.000
_refine_ls_shift/su_mean 0.000
_refine_ls_structure_factor_coef Fsqd
_refine_ls_weighting_details 'calc w=1/[\s^2^(Fo^2^)+(0.0586P)^2^+0.6186P] where P=(Fo^2^+2Fc^2^)/3'
_refine_ls_weighting_scheme calc
_refine_ls_wR_factor_gt 0.1006
_refine_ls_wR_factor_ref 0.1116
_reflns_number_gt 1765
_reflns_number_total 2259
_reflns_threshold_expression >2sigma(I)
_cod_data_source_file c5ob02655e2.cif
_cod_data_source_block a
_cod_depositor_comments 'Adding full bibliography for 7154944--7154945.cif.'
_cod_original_sg_symbol_H-M 'P 21/c'
_cod_database_code 7154945

loop_
_symmetry_equiv_pos_as_xyz
'x, y, z'
'-x, y+1/2, -z+1/2'
'-x, -y, -z'
'x, -y-1/2, z-1/2'

loop_
_atom_site_label
_atom_site_type_symbol
_atom_site_fract_x
_atom_site_fract_y
_atom_site_fract_z
_atom_site_U_iso_or_equiv
_atom_site_adp_type
_atom_site_occupancy
_atom_site_symmetry_multiplicity
_atom_site_calc_flag
_atom_site_refinement_flags
Cl1 Cl 0.34736(15) 0.91906(5) 1.04102(5) 0.0798(4) Uani 1 1 d .
O1 O 0.2028(3) 0.79839(11) 0.61244(12) 0.0481(5) Uani 1 1 d .
O2 O 0.4300(3) 0.56556(10) 0.80088(13) 0.0528(6) Uani 1 1 d .
N1 N 0.8392(3) 0.73104(11) 0.64712(13) 0.0372(5) Uani 1 1 d .
H1 H 0.9543 0.7434 0.6387 0.045 Uiso 1 1 calc R
C1 C 0.9743(4) 0.55884(17) 0.85547(17) 0.0508(8) Uani 1 1 d .
H1A H 0.9022 0.6062 0.8685 0.076 Uiso 1 1 calc R
H1B H 1.1056 0.5720 0.8592 0.076 Uiso 1 1 calc R
H1C H 0.9492 0.5169 0.8972 0.076 Uiso 1 1 calc R
C2 C 0.9199(3) 0.52940(13) 0.76257(17) 0.0355(6) Uani 1 1 d .
C3 C 0.9482(3) 0.59705(14) 0.69527(17) 0.0369(6) Uani 1 1 d .
H3A H 1.0689 0.6225 0.7085 0.044 Uiso 1 1 calc R
H3B H 0.9524 0.5730 0.6371 0.044 Uiso 1 1 calc R
C4 C 0.7988(3) 0.66126(13) 0.69321(15) 0.0309(6) Uani 1 1 d .
C5 C 0.6288(3) 0.65161(13) 0.72635(15) 0.0296(6) Uani 1 1 d .
C6 C 0.4797(3) 0.71645(13) 0.71838(15) 0.0300(6) Uani 1 1 d .
H6 H 0.3607 0.6891 0.7028 0.036 Uiso 1 1 calc R
C7 C 0.4502(4) 0.76467(13) 0.80202(15) 0.0319(6) Uani 1 1 d .
C8 C 0.2742(4) 0.77057(15) 0.83606(18) 0.0431(7) Uani 1 1 d .
H8 H 0.1742 0.7427 0.8087 0.052 Uiso 1 1 calc R
C9 C 0.2434(5) 0.81693(17) 0.90978(19) 0.0536(8) Uani 1 1 d .
H9 H 0.1239 0.8199 0.9319 0.064 Uiso 1 1 calc R
C10 C 0.3891(5) 0.85843(16) 0.95001(18) 0.0496(8) Uani 1 1 d .
C11 C 0.5221(3) 0.77214(13) 0.64197(15) 0.0298(6) Uani 1 1 d .
C12 C 0.3672(4) 0.81259(13) 0.59558(15) 0.0325(6) Uani 1 1 d .
C13 C 0.4110(3) 0.87089(15) 0.52302(17) 0.0389(7) Uani 1 1 d .
H13A H 0.3199 0.9146 0.5221 0.047 Uiso 1 1 calc R
H13B H 0.3986 0.8429 0.4668 0.047 Uiso 1 1 calc R
C14 C 0.6061(3) 0.90634(14) 0.53363(17) 0.0385(7) Uani 1 1 d .
H14A H 0.6136 0.9416 0.5848 0.046 Uiso 1 1 calc R
H14B H 0.6324 0.9386 0.4821 0.046 Uiso 1 1 calc R
C15 C 0.7504(4) 0.83923(14) 0.54471(16) 0.0371(6) Uani 1 1 d .
H15A H 0.7598 0.8106 0.4892 0.044 Uiso 1 1 calc R
H15B H 0.8723 0.8626 0.5603 0.044 Uiso 1 1 calc R
C16 C 0.6982(3) 0.78080(13) 0.61469(15) 0.0306(6) Uani 1 1 d .
C17 C 0.5791(4) 0.57429(14) 0.76542(17) 0.0350(6) Uani 1 1 d .
C18 C 0.7132(3) 0.50483(14) 0.75635(19) 0.0432(7) Uani 1 1 d .
H18A H 0.6869 0.4787 0.6999 0.052 Uiso 1 1 calc R
H18B H 0.6910 0.4654 0.8021 0.052 Uiso 1 1 calc R
C19 C 1.0422(4) 0.45696(15) 0.7398(2) 0.0527(8) Uani 1 1 d .
H19A H 1.0201 0.4133 0.7799 0.079 Uiso 1 1 calc R
H19B H 1.1722 0.4724 0.7448 0.079 Uiso 1 1 calc R
H19C H 1.0111 0.4397 0.6806 0.079 Uiso 1 1 calc R
C20 C 0.5953(4) 0.80685(16) 0.84418(17) 0.0466(7) Uani 1 1 d .
H20 H 0.7153 0.8039 0.8226 0.056 Uiso 1 1 calc R
C21 C 0.5655(5) 0.85366(17) 0.91824(19) 0.0549(8) Uani 1 1 d .
H21 H 0.6647 0.8816 0.9461 0.066 Uiso 1 1 calc R

loop_
_atom_site_aniso_label
_atom_site_aniso_U_11
_atom_site_aniso_U_22
_atom_site_aniso_U_33
_atom_site_aniso_U_23
_atom_site_aniso_U_13
_atom_site_aniso_U_12
Cl1 0.1255(9) 0.0644(5) 0.0518(5) -0.0074(4) 0.0288(5) 0.0162(5)
O1 0.0247(13) 0.0598(12) 0.0601(13) 0.0142(9) 0.0040(10) -0.0017(9)
O2 0.0342(13) 0.0519(11) 0.0738(14) 0.0212(10) 0.0178(11) -0.0027(9)
N1 0.0200(13) 0.0399(11) 0.0523(14) 0.0111(10) 0.0089(10) -0.0018(10)
C1 0.0405(19) 0.0632(18) 0.0486(18) 0.0028(14) 0.0015(15) 0.0048(14)
C2 0.0257(16) 0.0339(13) 0.0470(16) 0.0003(11) 0.0034(12) 0.0021(11)
C3 0.0271(16) 0.0426(14) 0.0415(15) 0.0003(12) 0.0080(12) 0.0009(12)
C4 0.0256(16) 0.0339(13) 0.0333(14) 0.0014(11) 0.0026(12) -0.0001(11)
C5 0.0214(15) 0.0322(13) 0.0354(14) -0.0004(10) 0.0046(12) -0.0025(11)
C6 0.0199(15) 0.0356(13) 0.0347(14) 0.0037(11) 0.0046(11) -0.0015(11)
C7 0.0293(17) 0.0330(13) 0.0340(14) 0.0098(11) 0.0073(13) 0.0039(12)
C8 0.0338(18) 0.0495(15) 0.0470(17) 0.0057(13) 0.0117(14) 0.0029(13)
C9 0.053(2) 0.0577(18) 0.0519(19) 0.0075(15) 0.0233(17) 0.0132(16)
C10 0.069(2) 0.0425(15) 0.0385(17) 0.0063(13) 0.0143(17) 0.0161(16)
C11 0.0246(17) 0.0317(12) 0.0331(14) 0.0016(10) 0.0030(12) -0.0010(11)
C12 0.0287(18) 0.0347(13) 0.0342(14) -0.0021(11) 0.0019(13) -0.0042(12)
C13 0.0344(17) 0.0397(14) 0.0425(16) 0.0051(12) -0.0002(13) 0.0009(12)
C14 0.0394(18) 0.0347(13) 0.0416(16) 0.0085(11) 0.0043(13) -0.0025(12)
C15 0.0336(17) 0.0385(14) 0.0395(15) 0.0040(11) 0.0069(12) -0.0034(12)
C16 0.0260(17) 0.0347(13) 0.0312(14) 0.0028(10) 0.0013(12) -0.0032(12)
C17 0.0258(17) 0.0375(14) 0.0420(16) 0.0026(11) 0.0032(13) -0.0074(12)
C18 0.0347(18) 0.0341(14) 0.0607(18) 0.0042(12) 0.0013(14) -0.0012(12)
C19 0.0428(19) 0.0413(15) 0.074(2) -0.0025(14) 0.0025(16) 0.0051(13)
C20 0.0367(19) 0.0533(16) 0.0504(17) -0.0048(14) 0.0111(15) -0.0010(14)
C21 0.057(2) 0.0570(18) 0.0507(19) -0.0066(14) 0.0025(17) -0.0009(15)

loop_
_atom_type_symbol
_atom_type_description
_atom_type_scat_dispersion_real
_atom_type_scat_dispersion_imag
_atom_type_scat_source
C C 0.0033 0.0016 'International Tables Vol C Tables 4.2.6.8 and 6.1.1.4'
H H 0.0000 0.0000 'International Tables Vol C Tables 4.2.6.8 and 6.1.1.4'
N N 0.0061 0.0033 'International Tables Vol C Tables 4.2.6.8 and 6.1.1.4'
O O 0.0106 0.0060 'International Tables Vol C Tables 4.2.6.8 and 6.1.1.4'
Cl Cl 0.1484 0.1585 'International Tables Vol C Tables 4.2.6.8 and 6.1.1.4'

loop_
_geom_angle_atom_site_label_1
_geom_angle_atom_site_label_2
_geom_angle_atom_site_label_3
_geom_angle
C16 N1 C4 120.9(2)
C16 N1 H1 119.5
C4 N1 H1 119.5
C2 C1 H1A 109.5
C2 C1 H1B 109.5
H1A C1 H1B 109.5
C2 C1 H1C 109.5
H1A C1 H1C 109.5
H1B C1 H1C 109.5
C1 C2 C18 110.3(2)
C1 C2 C19 109.5(2)
C18 C2 C19 109.7(2)
C1 C2 C3 110.4(2)
C18 C2 C3 107.9(2)
C19 C2 C3 109.0(2)
C4 C3 C2 114.43(19)
C4 C3 H3A 108.7
C2 C3 H3A 108.7
C4 C3 H3B 108.7
C2 C3 H3B 108.7
H3A C3 H3B 107.6
C5 C4 N1 120.0(2)
C5 C4 C3 124.0(2)
N1 C4 C3 115.8(2)
C4 C5 C17 119.8(2)
C4 C5 C6 122.0(2)
C17 C5 C6 118.0(2)
C5 C6 C11 109.07(18)
C5 C6 C7 115.26(19)
C11 C6 C7 111.12(18)
C5 C6 H6 107.0
C11 C6 H6 107.0
C7 C6 H6 107.0
C20 C7 C8 117.7(2)
C20 C7 C6 121.5(2)
C8 C7 C6 120.7(2)
C7 C8 C9 121.5(3)
C7 C8 H8 119.3
C9 C8 H8 119.3
C10 C9 C8 119.7(3)
C10 C9 H9 120.2
C8 C9 H9 120.2
C9 C10 C21 120.4(3)
C9 C10 Cl1 119.3(2)
C21 C10 Cl1 120.3(3)
C16 C11 C12 120.2(2)
C16 C11 C6 121.2(2)
C12 C11 C6 118.5(2)
O1 C12 C11 121.5(2)
O1 C12 C13 120.2(2)
C11 C12 C13 118.2(2)
C12 C13 C14 112.9(2)
C12 C13 H13A 109.0
C14 C13 H13A 109.0
C12 C13 H13B 109.0
C14 C13 H13B 109.0
H13A C13 H13B 107.8
C13 C14 C15 110.23(19)
C13 C14 H14A 109.6
C15 C14 H14A 109.6
C13 C14 H14B 109.6
C15 C14 H14B 109.6
H14A C14 H14B 108.1
C16 C15 C14 111.2(2)
C16 C15 H15A 109.4
C14 C15 H15A 109.4
C16 C15 H15B 109.4
C14 C15 H15B 109.4
H15A C15 H15B 108.0
C11 C16 N1 120.3(2)
C11 C16 C15 123.5(2)
N1 C16 C15 116.1(2)
O2 C17 C5 121.0(2)
O2 C17 C18 121.3(2)
C5 C17 C18 117.6(2)
C17 C18 C2 114.1(2)
C17 C18 H18A 108.7
C2 C18 H18A 108.7
C17 C18 H18B 108.7
C2 C18 H18B 108.7
H18A C18 H18B 107.6
C2 C19 H19A 109.5
C2 C19 H19B 109.5
H19A C19 H19B 109.5
C2 C19 H19C 109.5
H19A C19 H19C 109.5
H19B C19 H19C 109.5
C7 C20 C21 121.2(3)
C7 C20 H20 119.4
C21 C20 H20 119.4
C10 C21 C20 119.6(3)
C10 C21 H21 120.2
C20 C21 H21 120.2

loop_
_geom_bond_atom_site_label_1
_geom_bond_atom_site_label_2
_geom_bond_distance
Cl1 C10 1.741(3)
O1 C12 1.232(3)
O2 C17 1.220(3)
N1 C16 1.372(3)
N1 C4 1.384(3)
N1 H1 0.8600
C1 C2 1.525(4)
C1 H1A 0.9600
C1 H1B 0.9600
C1 H1C 0.9600
C2 C18 1.526(3)
C2 C19 1.527(3)
C2 C3 1.532(3)
C3 C4 1.501(3)
C3 H3A 0.9700
C3 H3B 0.9700
C4 C5 1.341(3)
C5 C17 1.457(3)
C5 C6 1.509(3)
C6 C11 1.520(3)
C6 C7 1.520(3)
C6 H6 0.9800
C7 C20 1.380(4)
C7 C8 1.380(4)
C8 C9 1.381(4)
C8 H8 0.9300
C9 C10 1.365(4)
C9 H9 0.9300
C10 C21 1.368(4)
C11 C16 1.346(3)
C11 C12 1.446(3)
C12 C13 1.505(3)
C13 C14 1.510(3)
C13 H13A 0.9700
C13 H13B 0.9700
C14 C15 1.515(3)
C14 H14A 0.9700
C14 H14B 0.9700
C15 C16 1.493(3)
C15 H15A 0.9700
C15 H15B 0.9700
C17 C18 1.502(3)
C18 H18A 0.9700
C18 H18B 0.9700
C19 H19A 0.9600
C19 H19B 0.9600
C19 H19C 0.9600
C20 C21 1.387(4)
C20 H20 0.9300
C21 H21 0.9300
